data_4308639
loop_
_publ_author_name
'S. Shravan Kumar'
'Sanjay Singh'
'Herbert W. Roesky'
'J\"org Magull'

_publ_contact_author_address
;
Institut f\"ur Anorganische Chemie der Universit\"at G\"ottingen, 
Tammannstrasse 4, D-37077 G\"ottingen, Germany
;
_publ_contact_author_name 'Herbert W . Roesky'
_publ_section_title
;
Reaction of LAlH2 with tert-Butyl Hydrogenperoxide under C-H Bond
Activation and Substitution Leads to the Formation of a
Pentacoordinated tert-Butylperoxo Aluminum Compound
;
_journal_name_full 'Inorganic Chemistry'
_journal_page_first 1199
_journal_page_last 1201
_journal_paper_doi 10.1021/ic048336n
_journal_volume 44
_journal_year 2005
_chemical_formula_sum 'C66 H103 Al3 N4 O9'
_chemical_formula_weight 1177.46
_chemical_name_systematic
; 
 ? 
;
_space_group_IT_number 2
_symmetry_cell_setting triclinic
_symmetry_space_group_name_Hall '-P 1'
_symmetry_space_group_name_H-M 'P -1'
_atom_sites_solution_hydrogens geom
_atom_sites_solution_primary direct
_atom_sites_solution_secondary difmap
_audit_creation_method SHELXL-97
_cell_angle_alpha 89.609(4)
_cell_angle_beta 80.735(5)
_cell_angle_gamma 67.620(5)
_cell_formula_units_Z 2
_cell_length_a 13.6221(9)
_cell_length_b 14.5119(8)
_cell_length_c 18.5448(10)
_cell_measurement_temperature 133(2)
_cell_volume 3339.7(4)
_computing_structure_refinement 'SHELXL-97 (Sheldrick, 1997)'
_computing_structure_solution 'SHELXS-97 (Sheldrick, 1990)'
_diffrn_ambient_temperature 133(2)
_diffrn_measured_fraction_theta_full 0.993
_diffrn_measured_fraction_theta_max 0.993
_diffrn_radiation_monochromator graphite
_diffrn_radiation_source 'fine-focus sealed tube'
_diffrn_radiation_type MoK\a
_diffrn_radiation_wavelength 0.71073
_diffrn_reflns_av_R_equivalents 0.0974
_diffrn_reflns_av_sigmaI/netI 0.0610
_diffrn_reflns_limit_h_max 15
_diffrn_reflns_limit_h_min -16
_diffrn_reflns_limit_k_max 17
_diffrn_reflns_limit_k_min -17
_diffrn_reflns_limit_l_max 21
_diffrn_reflns_limit_l_min -21
_diffrn_reflns_number 49160
_diffrn_reflns_theta_full 24.81
_diffrn_reflns_theta_max 24.81
_diffrn_reflns_theta_min 1.52
_exptl_absorpt_coefficient_mu 0.113
_exptl_crystal_density_diffrn 1.171
_exptl_crystal_density_method 'not measured'
_exptl_crystal_F_000 1276
_refine_diff_density_max 0.317
_refine_diff_density_min -0.461
_refine_diff_density_rms 0.058
_refine_ls_extinction_method none
_refine_ls_goodness_of_fit_ref 0.993
_refine_ls_hydrogen_treatment mixed
_refine_ls_matrix_type full
_refine_ls_number_parameters 776
_refine_ls_number_reflns 11423
_refine_ls_number_restraints 0
_refine_ls_restrained_S_all 0.993
_refine_ls_R_factor_all 0.0892
_refine_ls_R_factor_gt 0.0592
_refine_ls_shift/su_max 0.006
_refine_ls_shift/su_mean 0.000
_refine_ls_structure_factor_coef Fsqd
_refine_ls_weighting_details 'calc w=1/[\s^2^(Fo^2^)+(0.0848P)^2^+0.9085P] where P=(Fo^2^+2Fc^2^)/3'
_refine_ls_weighting_scheme calc
_refine_ls_wR_factor_gt 0.1402
_refine_ls_wR_factor_ref 0.1561
_reflns_number_gt 8124
_reflns_number_total 11423
_reflns_threshold_expression >2sigma(I)
_cod_data_source_file ic048336nsi20041124_052632.cif
_cod_data_source_block Compound_2
_cod_original_cell_volume 3339.7(3)
_cod_database_code 4308639

loop_
_symmetry_equiv_pos_as_xyz
'x, y, z'
'-x, -y, -z'

loop_
_atom_site_label
_atom_site_type_symbol
_atom_site_fract_x
_atom_site_fract_y
_atom_site_fract_z
_atom_site_U_iso_or_equiv
_atom_site_adp_type
_atom_site_occupancy
_atom_site_symmetry_multiplicity
_atom_site_calc_flag
_atom_site_refinement_flags
_atom_site_disorder_assembly
_atom_site_disorder_group
Al1 Al 0.56169(6) 0.80926(6) 0.19285(4) 0.02748(19) Uani 1 1 d . . .
Al2 Al 0.79070(7) 0.50935(6) 0.27347(4) 0.02880(19) Uani 1 1 d . . .
Al3 Al 0.59455(6) 0.68176(6) 0.31336(5) 0.02907(19) Uani 1 1 d . . .
N1 N 0.79494(18) 0.37428(16) 0.26165(13) 0.0304(5) Uani 1 1 d . . .
N2 N 0.91122(18) 0.46161(16) 0.32563(14) 0.0334(5) Uani 1 1 d . . .
N3 N 0.55768(18) 0.94375(16) 0.19738(12) 0.0291(5) Uani 1 1 d . . .
N4 N 0.45067(18) 0.84587(16) 0.13005(12) 0.0292(5) Uani 1 1 d . . .
O1 O 0.85191(19) 0.55003(16) 0.19783(12) 0.0420(5) Uani 1 1 d . . .
H1O H 0.814(3) 0.592(3) 0.170(2) 0.069(13) Uiso 1 1 d . . .
O2 O 0.72128(15) 0.61025(13) 0.34964(10) 0.0319(4) Uani 1 1 d . . .
O3 O 0.64768(17) 0.56801(15) 0.25589(13) 0.0362(5) Uani 1 1 d . . .
H3O H 0.640(4) 0.575(3) 0.217(3) 0.078(16) Uiso 1 1 d . . .
O4 O 0.48778(18) 0.75656(15) 0.26042(12) 0.0322(5) Uani 1 1 d . . .
H4O H 0.442(4) 0.751(3) 0.266(3) 0.068(16) Uiso 1 1 d . . .
O5 O 0.64871(15) 0.76845(13) 0.26634(10) 0.0311(4) Uani 1 1 d . . .
H5OA H 0.7259 0.7344 0.2450 0.037 Uiso 0.50 1 calc PR . .
H5OB H 0.6391 0.8255 0.2995 0.037 Uiso 0.50 1 calc PR . .
O6 O 0.65430(15) 0.71505(14) 0.12908(11) 0.0342(4) Uani 1 1 d . . .
O7 O 0.51116(15) 0.69051(15) 0.39847(11) 0.0375(5) Uani 1 1 d . . .
O8 O 0.39665(15) 0.71742(15) 0.39079(11) 0.0358(5) Uani 1 1 d . . .
C1 C 1.0255(3) 0.3616(3) 0.4115(2) 0.0524(9) Uani 1 1 d . . .
H1A H 1.0412 0.4217 0.4157 0.079 Uiso 1 1 calc R . .
H1B H 1.0924 0.3047 0.3927 0.079 Uiso 1 1 calc R . .
H1C H 0.9944 0.3478 0.4598 0.079 Uiso 1 1 calc R . .
C2 C 0.9462(2) 0.3776(2) 0.35954(18) 0.0382(7) Uani 1 1 d . . .
C3 C 0.9109(2) 0.3002(2) 0.34933(16) 0.0358(7) Uani 1 1 d . . .
H3C H 0.9334 0.2452 0.3794 0.043 Uiso 1 1 calc R . .
C4 C 0.8465(2) 0.2961(2) 0.29975(16) 0.0328(6) Uani 1 1 d . . .
C5 C 0.8380(3) 0.1965(2) 0.28706(18) 0.0420(7) Uani 1 1 d . . .
H5A H 0.7623 0.2068 0.2886 0.063 Uiso 1 1 calc R . .
H5B H 0.8667 0.1523 0.3253 0.063 Uiso 1 1 calc R . .
H5C H 0.8796 0.1660 0.2391 0.063 Uiso 1 1 calc R . .
C6 C 0.7487(2) 0.35243(19) 0.20194(16) 0.0344(6) Uani 1 1 d . . .
C7 C 0.6375(2) 0.3677(2) 0.21226(17) 0.0364(7) Uani 1 1 d . . .
C8 C 0.5983(3) 0.3449(2) 0.15262(18) 0.0435(8) Uani 1 1 d . . .
H8A H 0.5248 0.3531 0.1587 0.052 Uiso 1 1 calc R . .
C9 C 0.6624(3) 0.3109(2) 0.08524(18) 0.0468(8) Uani 1 1 d . . .
H9A H 0.6331 0.2970 0.0455 0.056 Uiso 1 1 calc R . .
C10 C 0.7707(3) 0.2970(2) 0.07600(18) 0.0475(8) Uani 1 1 d . . .
H10A H 0.8149 0.2737 0.0295 0.057 Uiso 1 1 calc R . .
C11 C 0.8159(3) 0.3167(2) 0.13369(17) 0.0400(7) Uani 1 1 d . . .
C12 C 0.5618(3) 0.4027(2) 0.28493(18) 0.0452(8) Uani 1 1 d . . .
H12A H 0.6003 0.4224 0.3198 0.054 Uiso 1 1 calc R . .
C13 C 0.4589(3) 0.4935(3) 0.2778(2) 0.0554(9) Uani 1 1 d . . .
H13A H 0.4785 0.5469 0.2556 0.083 Uiso 1 1 calc R . .
H13B H 0.4153 0.5173 0.3264 0.083 Uiso 1 1 calc R . .
H13C H 0.4172 0.4740 0.2468 0.083 Uiso 1 1 calc R . .
C14 C 0.5290(3) 0.3185(3) 0.3173(2) 0.0587(10) Uani 1 1 d . . .
H14A H 0.5936 0.2610 0.3238 0.088 Uiso 1 1 calc R . .
H14B H 0.4905 0.2988 0.2840 0.088 Uiso 1 1 calc R . .
H14C H 0.4818 0.3423 0.3648 0.088 Uiso 1 1 calc R . .
C15 C 0.9361(3) 0.2951(2) 0.12054(19) 0.0488(8) Uani 1 1 d . . .
H15A H 0.9554 0.3099 0.1677 0.059 Uiso 1 1 calc R . .
C16 C 0.9663(3) 0.3606(3) 0.0633(2) 0.0567(9) Uani 1 1 d . . .
H16A H 0.9320 0.4307 0.0816 0.085 Uiso 1 1 calc R . .
H16B H 0.9415 0.3525 0.0179 0.085 Uiso 1 1 calc R . .
H16C H 1.0447 0.3406 0.0536 0.085 Uiso 1 1 calc R . .
C17 C 1.0028(3) 0.1849(3) 0.0970(2) 0.0700(12) Uani 1 1 d . . .
H17A H 0.9866 0.1431 0.1350 0.105 Uiso 1 1 calc R . .
H17B H 1.0797 0.1728 0.0900 0.105 Uiso 1 1 calc R . .
H17C H 0.9848 0.1685 0.0510 0.105 Uiso 1 1 calc R . .
C18 C 0.9527(2) 0.5375(2) 0.33554(17) 0.0369(7) Uani 1 1 d . . .
C19 C 0.8835(2) 0.6242(2) 0.37709(16) 0.0343(6) Uani 1 1 d . . .
C20 C 0.9205(3) 0.6999(2) 0.38693(18) 0.0426(7) Uani 1 1 d . . .
H20A H 0.8747 0.7589 0.4159 0.051 Uiso 1 1 calc R . .
C21 C 1.0237(3) 0.6894(3) 0.3547(2) 0.0523(9) Uani 1 1 d . . .
H21A H 1.0492 0.7403 0.3628 0.063 Uiso 1 1 calc R . .
C22 C 1.0890(3) 0.6056(3) 0.3111(2) 0.0554(9) Uani 1 1 d . . .
H22A H 1.1592 0.5998 0.2888 0.067 Uiso 1 1 calc R . .
C23 C 1.0549(3) 0.5286(2) 0.2986(2) 0.0479(8) Uani 1 1 d . . .
C24 C 0.7672(2) 0.6368(2) 0.40856(16) 0.0327(6) Uani 1 1 d . . .
C25 C 0.6968(3) 0.7454(2) 0.43516(18) 0.0409(7) Uani 1 1 d . . .
H25A H 0.6216 0.7526 0.4487 0.061 Uiso 1 1 calc R . .
H25B H 0.7026 0.7895 0.3959 0.061 Uiso 1 1 calc R . .
H25C H 0.7213 0.7634 0.4779 0.061 Uiso 1 1 calc R . .
C26 C 0.7598(3) 0.5715(2) 0.47198(17) 0.0435(7) Uani 1 1 d . . .
H26A H 0.6840 0.5844 0.4907 0.065 Uiso 1 1 calc R . .
H26B H 0.7927 0.5869 0.5111 0.065 Uiso 1 1 calc R . .
H26C H 0.7981 0.5010 0.4551 0.065 Uiso 1 1 calc R . .
C27 C 1.1235(3) 0.4430(3) 0.2437(3) 0.0638(11) Uani 1 1 d . . .
H27A H 1.0891 0.3930 0.2468 0.077 Uiso 1 1 calc R . .
C28 C 1.2383(3) 0.3902(3) 0.2607(4) 0.109(2) Uani 1 1 d . . .
H28A H 1.2344 0.3664 0.3103 0.164 Uiso 1 1 calc R . .
H28B H 1.2746 0.4372 0.2574 0.164 Uiso 1 1 calc R . .
H28C H 1.2790 0.3334 0.2253 0.164 Uiso 1 1 calc R . .
C29 C 1.1254(4) 0.4794(4) 0.1662(3) 0.0912(16) Uani 1 1 d . . .
H29A H 1.0514 0.5129 0.1572 0.137 Uiso 1 1 calc R . .
H29B H 1.1642 0.4222 0.1308 0.137 Uiso 1 1 calc R . .
H29C H 1.1619 0.5263 0.1608 0.137 Uiso 1 1 calc R . .
C30 C 0.5146(3) 1.1184(2) 0.16640(18) 0.0388(7) Uani 1 1 d . . .
H30A H 0.5907 1.1089 0.1539 0.058 Uiso 1 1 calc R . .
H30B H 0.4867 1.1459 0.2170 0.058 Uiso 1 1 calc R . .
H30C H 0.4734 1.1648 0.1334 0.058 Uiso 1 1 calc R . .
C31 C 0.5040(2) 1.01941(19) 0.15853(15) 0.0319(6) Uani 1 1 d . . .
C32 C 0.4391(2) 1.0122(2) 0.11026(16) 0.0329(6) Uani 1 1 d . . .
H32A H 0.4073 1.0699 0.0845 0.040 Uiso 1 1 calc R . .
C33 C 0.4148(2) 0.92909(19) 0.09514(15) 0.0298(6) Uani 1 1 d . . .
C34 C 0.3482(2) 0.9393(2) 0.03570(16) 0.0369(7) Uani 1 1 d . . .
H34A H 0.3571 0.8729 0.0175 0.055 Uiso 1 1 calc R . .
H34B H 0.3722 0.9741 -0.0046 0.055 Uiso 1 1 calc R . .
H34C H 0.2721 0.9777 0.0555 0.055 Uiso 1 1 calc R . .
C35 C 0.6233(2) 0.96397(19) 0.24507(16) 0.0318(6) Uani 1 1 d . . .
C36 C 0.5764(2) 1.0026(2) 0.31682(16) 0.0339(6) Uani 1 1 d . . .
C37 C 0.6427(3) 1.0144(2) 0.36298(17) 0.0415(7) Uani 1 1 d . . .
H37A H 0.6124 1.0402 0.4120 0.050 Uiso 1 1 calc R . .
C38 C 0.7518(3) 0.9892(2) 0.33869(18) 0.0454(8) Uani 1 1 d . . .
H38A H 0.7961 0.9964 0.3712 0.054 Uiso 1 1 calc R . .
C39 C 0.7962(3) 0.9537(2) 0.26716(19) 0.0456(8) Uani 1 1 d . . .
H39A H 0.8708 0.9376 0.2506 0.055 Uiso 1 1 calc R . .
C40 C 0.7331(2) 0.9409(2) 0.21851(17) 0.0392(7) Uani 1 1 d . . .
C41 C 0.4567(2) 1.0311(2) 0.34597(17) 0.0385(7) Uani 1 1 d . . .
H41A H 0.4215 1.0235 0.3043 0.046 Uiso 1 1 calc R . .
C42 C 0.4383(3) 0.9621(3) 0.4048(2) 0.0516(9) Uani 1 1 d . . .
H42A H 0.3613 0.9857 0.4252 0.077 Uiso 1 1 calc R . .
H42B H 0.4787 0.9626 0.4439 0.077 Uiso 1 1 calc R . .
H42C H 0.4631 0.8941 0.3831 0.077 Uiso 1 1 calc R . .
C43 C 0.4023(3) 1.1392(2) 0.3764(2) 0.0542(9) Uani 1 1 d . . .
H43A H 0.4148 1.1832 0.3388 0.081 Uiso 1 1 calc R . .
H43B H 0.4325 1.1475 0.4193 0.081 Uiso 1 1 calc R . .
H43C H 0.3247 1.1563 0.3907 0.081 Uiso 1 1 calc R . .
C44 C 0.7856(3) 0.9037(3) 0.1396(2) 0.0544(9) Uani 1 1 d . . .
H44A H 0.7285 0.9010 0.1129 0.065 Uiso 1 1 calc R . .
C45 C 0.8319(3) 0.9759(3) 0.1017(2) 0.0582(9) Uani 1 1 d . . .
H45A H 0.7751 1.0429 0.1050 0.087 Uiso 1 1 calc R . .
H45B H 0.8602 0.9534 0.0501 0.087 Uiso 1 1 calc R . .
H45C H 0.8903 0.9779 0.1257 0.087 Uiso 1 1 calc R . .
C46 C 0.8732(3) 0.7980(3) 0.1351(3) 0.0727(13) Uani 1 1 d . . .
H46A H 0.8410 0.7517 0.1559 0.109 Uiso 1 1 calc R . .
H46B H 0.9288 0.7980 0.1627 0.109 Uiso 1 1 calc R . .
H46C H 0.9058 0.7769 0.0838 0.109 Uiso 1 1 calc R . .
C47 C 0.4291(2) 0.7599(2) 0.11218(15) 0.0304(6) Uani 1 1 d . . .
C48 C 0.5192(2) 0.67398(19) 0.08160(15) 0.0306(6) Uani 1 1 d . . .
C49 C 0.5031(3) 0.5865(2) 0.07144(17) 0.0393(7) Uani 1 1 d . . .
H49A H 0.5626 0.5279 0.0511 0.047 Uiso 1 1 calc R . .
C50 C 0.4018(3) 0.5826(2) 0.09041(17) 0.0423(7) Uani 1 1 d . . .
H50A H 0.3927 0.5217 0.0832 0.051 Uiso 1 1 calc R . .
C51 C 0.3142(3) 0.6674(2) 0.11982(17) 0.0396(7) Uani 1 1 d . . .
H51A H 0.2449 0.6646 0.1318 0.048 Uiso 1 1 calc R . .
C52 C 0.3263(2) 0.7568(2) 0.13207(16) 0.0326(6) Uani 1 1 d . . .
C53 C 0.6322(2) 0.6783(2) 0.06450(16) 0.0338(6) Uani 1 1 d . . .
C54 C 0.6395(3) 0.7447(2) 0.00091(17) 0.0414(7) Uani 1 1 d . . .
H54A H 0.7116 0.7464 -0.0086 0.062 Uiso 1 1 calc R . .
H54B H 0.5856 0.8125 0.0137 0.062 Uiso 1 1 calc R . .
H54C H 0.6259 0.7176 -0.0430 0.062 Uiso 1 1 calc R . .
C55 C 0.7212(2) 0.5748(2) 0.04393(17) 0.0396(7) Uani 1 1 d . . .
H55A H 0.7916 0.5801 0.0369 0.059 Uiso 1 1 calc R . .
H55B H 0.7116 0.5477 -0.0015 0.059 Uiso 1 1 calc R . .
H55C H 0.7172 0.5302 0.0833 0.059 Uiso 1 1 calc R . .
C56 C 0.2285(2) 0.8451(2) 0.17038(17) 0.0391(7) Uani 1 1 d . . .
H56A H 0.2500 0.9034 0.1735 0.047 Uiso 1 1 calc R . .
C57 C 0.1348(3) 0.8744(3) 0.1276(2) 0.0561(9) Uani 1 1 d . . .
H57A H 0.1594 0.8874 0.0773 0.084 Uiso 1 1 calc R . .
H57B H 0.0760 0.9348 0.1513 0.084 Uiso 1 1 calc R . .
H57C H 0.1093 0.8199 0.1268 0.084 Uiso 1 1 calc R . .
C58 C 0.1925(3) 0.8214(3) 0.2482(2) 0.0521(9) Uani 1 1 d . . .
H58A H 0.2517 0.8066 0.2759 0.078 Uiso 1 1 calc R . .
H58B H 0.1727 0.7634 0.2464 0.078 Uiso 1 1 calc R . .
H58C H 0.1302 0.8790 0.2721 0.078 Uiso 1 1 calc R . .
C59 C 0.3385(2) 0.7128(2) 0.46251(16) 0.0346(6) Uani 1 1 d . . .
C60 C 0.3345(3) 0.7948(2) 0.51389(18) 0.0466(8) Uani 1 1 d . . .
H60A H 0.4080 0.7854 0.5196 0.070 Uiso 1 1 calc R . .
H60B H 0.2928 0.7927 0.5617 0.070 Uiso 1 1 calc R . .
H60C H 0.3003 0.8597 0.4937 0.070 Uiso 1 1 calc R . .
C61 C 0.3885(3) 0.6117(2) 0.49292(19) 0.0458(8) Uani 1 1 d . . .
H61A H 0.4609 0.6014 0.5015 0.069 Uiso 1 1 calc R . .
H61B H 0.3930 0.5594 0.4578 0.069 Uiso 1 1 calc R . .
H61C H 0.3438 0.6086 0.5392 0.069 Uiso 1 1 calc R . .
C62 C 0.2276(3) 0.7292(3) 0.4455(2) 0.0484(8) Uani 1 1 d . . .
H62A H 0.1977 0.7942 0.4245 0.073 Uiso 1 1 calc R . .
H62B H 0.1798 0.7277 0.4906 0.073 Uiso 1 1 calc R . .
H62C H 0.2339 0.6763 0.4103 0.073 Uiso 1 1 calc R . .
O1L O 1.1514(2) 0.10353(16) 0.36221(14) 0.0532(6) Uani 1 1 d . . .
C1L C 1.1035(4) 0.0689(3) 0.4851(2) 0.0661(10) Uani 1 1 d . . .
H1LA H 1.0838 0.0214 0.5159 0.099 Uiso 1 1 calc R . .
H1LB H 1.0438 0.1344 0.4926 0.099 Uiso 1 1 calc R . .
H1LC H 1.1679 0.0745 0.4983 0.099 Uiso 1 1 calc R . .
C2L C 1.1263(3) 0.0327(3) 0.4061(2) 0.0602(10) Uani 1 1 d . . .
H2LA H 1.1876 -0.0328 0.3979 0.072 Uiso 1 1 calc R . .
H2LB H 1.0625 0.0244 0.3928 0.072 Uiso 1 1 calc R . .
C3L C 1.1772(3) 0.0746(3) 0.2864(2) 0.0580(9) Uani 1 1 d . . .
H3LA H 1.1175 0.0610 0.2710 0.070 Uiso 1 1 calc R . .
H3LB H 1.2430 0.0127 0.2769 0.070 Uiso 1 1 calc R . .
C4L C 1.1953(3) 0.1555(3) 0.2438(2) 0.0659(11) Uani 1 1 d . . .
H4LA H 1.2155 0.1342 0.1916 0.099 Uiso 1 1 calc R . .
H4LB H 1.2532 0.1698 0.2601 0.099 Uiso 1 1 calc R . .
H4LC H 1.1289 0.2158 0.2516 0.099 Uiso 1 1 calc R . .

loop_
_atom_site_aniso_label
_atom_site_aniso_U_11
_atom_site_aniso_U_22
_atom_site_aniso_U_33
_atom_site_aniso_U_23
_atom_site_aniso_U_13
_atom_site_aniso_U_12
Al1 0.0300(4) 0.0256(4) 0.0280(4) -0.0003(3) -0.0043(3) -0.0123(3)
Al2 0.0334(4) 0.0251(4) 0.0281(4) 0.0009(3) -0.0041(3) -0.0120(3)
Al3 0.0311(4) 0.0271(4) 0.0292(4) 0.0009(3) -0.0057(3) -0.0112(3)
N1 0.0329(12) 0.0296(11) 0.0299(13) 0.0014(9) -0.0064(10) -0.0130(10)
N2 0.0303(12) 0.0264(11) 0.0423(14) -0.0002(10) -0.0044(10) -0.0102(10)
N3 0.0323(12) 0.0293(11) 0.0287(12) -0.0012(9) -0.0035(10) -0.0160(10)
N4 0.0345(12) 0.0256(11) 0.0303(13) 0.0006(9) -0.0044(10) -0.0153(10)
O1 0.0493(13) 0.0394(12) 0.0378(13) 0.0037(10) -0.0011(10) -0.0202(10)
O2 0.0352(11) 0.0318(10) 0.0306(11) -0.0017(8) -0.0081(8) -0.0141(8)
O3 0.0428(12) 0.0304(10) 0.0375(13) -0.0004(9) -0.0143(10) -0.0135(9)
O4 0.0309(11) 0.0335(11) 0.0351(12) 0.0032(8) -0.0057(9) -0.0155(9)
O5 0.0313(10) 0.0302(9) 0.0335(11) -0.0020(8) -0.0049(8) -0.0139(8)
O6 0.0346(11) 0.0343(10) 0.0332(11) -0.0045(8) -0.0066(8) -0.0121(9)
O7 0.0261(10) 0.0507(12) 0.0364(11) 0.0074(9) -0.0088(8) -0.0140(9)
O8 0.0271(10) 0.0466(11) 0.0347(11) 0.0063(9) -0.0064(8) -0.0148(9)
C1 0.049(2) 0.0435(18) 0.068(2) 0.0080(17) -0.0294(18) -0.0143(15)
C2 0.0363(16) 0.0350(15) 0.0433(18) 0.0031(13) -0.0114(13) -0.0118(13)
C3 0.0400(16) 0.0281(14) 0.0379(17) 0.0073(12) -0.0086(13) -0.0110(12)
C4 0.0351(15) 0.0286(14) 0.0327(16) 0.0022(12) -0.0018(12) -0.0114(12)
C5 0.054(2) 0.0333(15) 0.0435(19) 0.0039(13) -0.0104(15) -0.0217(14)
C6 0.0467(17) 0.0261(13) 0.0321(16) 0.0013(11) -0.0095(13) -0.0146(13)
C7 0.0439(17) 0.0320(14) 0.0387(17) 0.0032(12) -0.0117(13) -0.0188(13)
C8 0.055(2) 0.0380(16) 0.047(2) 0.0026(14) -0.0212(16) -0.0234(15)
C9 0.071(2) 0.0367(16) 0.0403(19) -0.0003(14) -0.0209(17) -0.0249(16)
C10 0.069(2) 0.0358(16) 0.0350(18) -0.0050(13) -0.0093(16) -0.0170(16)
C11 0.0525(19) 0.0276(14) 0.0371(17) -0.0026(12) -0.0081(14) -0.0120(13)
C12 0.0452(18) 0.0556(19) 0.0427(19) 0.0000(15) -0.0096(15) -0.0274(16)
C13 0.0417(19) 0.057(2) 0.071(3) -0.0113(18) -0.0093(17) -0.0226(16)
C14 0.059(2) 0.076(3) 0.053(2) 0.0147(19) -0.0111(18) -0.038(2)
C15 0.0460(19) 0.0504(19) 0.0388(19) -0.0062(15) 0.0008(14) -0.0090(15)
C16 0.056(2) 0.049(2) 0.058(2) -0.0036(17) 0.0028(18) -0.0171(17)
C17 0.066(3) 0.053(2) 0.064(3) 0.0033(19) 0.010(2) -0.0004(19)
C18 0.0362(16) 0.0338(15) 0.0444(18) 0.0018(13) -0.0097(13) -0.0163(13)
C19 0.0363(16) 0.0370(15) 0.0360(16) 0.0026(12) -0.0103(13) -0.0195(13)
C20 0.0451(18) 0.0405(16) 0.0469(19) -0.0007(14) -0.0096(15) -0.0207(14)
C21 0.051(2) 0.0500(19) 0.066(2) -0.0042(17) -0.0058(17) -0.0321(17)
C22 0.0392(18) 0.051(2) 0.081(3) -0.0047(18) -0.0011(18) -0.0253(16)
C23 0.0332(17) 0.0413(17) 0.071(2) -0.0021(16) -0.0057(16) -0.0175(14)
C24 0.0329(15) 0.0376(15) 0.0308(15) -0.0028(12) -0.0076(12) -0.0162(12)
C25 0.0418(17) 0.0403(16) 0.0399(18) -0.0100(13) -0.0091(14) -0.0140(14)
C26 0.0512(19) 0.0553(19) 0.0327(17) 0.0064(14) -0.0094(14) -0.0294(16)
C27 0.0384(19) 0.047(2) 0.103(3) -0.014(2) 0.008(2) -0.0211(16)
C28 0.037(2) 0.062(3) 0.215(7) -0.032(3) -0.002(3) -0.012(2)
C29 0.089(3) 0.092(3) 0.087(4) -0.028(3) 0.035(3) -0.049(3)
C30 0.0470(18) 0.0289(14) 0.0423(18) 0.0027(12) -0.0071(14) -0.0169(13)
C31 0.0386(16) 0.0271(13) 0.0296(15) 0.0016(11) -0.0003(12) -0.0143(12)
C32 0.0386(16) 0.0268(13) 0.0341(16) 0.0046(11) -0.0063(12) -0.0133(12)
C33 0.0300(14) 0.0284(13) 0.0295(15) 0.0026(11) -0.0029(11) -0.0104(11)
C34 0.0425(17) 0.0361(15) 0.0347(16) 0.0061(12) -0.0109(13) -0.0165(13)
C35 0.0376(16) 0.0293(14) 0.0332(16) -0.0018(11) -0.0069(12) -0.0177(12)
C36 0.0450(17) 0.0278(14) 0.0320(16) 0.0010(11) -0.0050(13) -0.0181(13)
C37 0.062(2) 0.0413(16) 0.0296(16) 0.0012(13) -0.0098(14) -0.0289(16)
C38 0.059(2) 0.0484(18) 0.0430(19) 0.0049(15) -0.0194(16) -0.0323(16)
C39 0.0464(19) 0.0517(19) 0.050(2) 0.0011(15) -0.0125(15) -0.0294(16)
C40 0.0392(17) 0.0438(17) 0.0406(18) -0.0038(13) -0.0040(13) -0.0234(14)
C41 0.0443(17) 0.0387(16) 0.0321(16) -0.0037(13) 0.0003(13) -0.0183(14)
C42 0.058(2) 0.0479(19) 0.050(2) 0.0046(15) 0.0045(17) -0.0268(17)
C43 0.061(2) 0.0398(18) 0.055(2) -0.0071(15) 0.0083(17) -0.0182(16)
C44 0.045(2) 0.079(2) 0.044(2) -0.0148(18) 0.0024(15) -0.0331(19)
C45 0.044(2) 0.085(3) 0.043(2) 0.0065(18) -0.0003(16) -0.0247(19)
C46 0.061(2) 0.070(3) 0.085(3) -0.026(2) 0.024(2) -0.036(2)
C47 0.0372(15) 0.0297(13) 0.0285(15) 0.0038(11) -0.0103(12) -0.0157(12)
C48 0.0369(15) 0.0291(14) 0.0281(15) 0.0020(11) -0.0091(12) -0.0137(12)
C49 0.0509(19) 0.0330(15) 0.0353(17) -0.0002(12) -0.0085(14) -0.0171(14)
C50 0.058(2) 0.0376(16) 0.0408(18) -0.0018(13) -0.0102(15) -0.0283(15)
C51 0.0439(17) 0.0446(17) 0.0396(18) 0.0037(14) -0.0087(14) -0.0266(15)
C52 0.0367(16) 0.0327(14) 0.0328(16) 0.0042(12) -0.0098(12) -0.0167(12)
C53 0.0377(16) 0.0334(14) 0.0287(15) -0.0027(12) -0.0047(12) -0.0123(12)
C54 0.0405(17) 0.0423(17) 0.0352(17) 0.0037(13) -0.0001(13) -0.0115(14)
C55 0.0423(17) 0.0336(15) 0.0338(17) -0.0062(12) -0.0048(13) -0.0050(13)
C56 0.0378(16) 0.0385(16) 0.0441(18) 0.0018(13) -0.0038(14) -0.0193(13)
C57 0.0389(19) 0.054(2) 0.078(3) 0.0066(19) -0.0181(18) -0.0176(16)
C58 0.049(2) 0.052(2) 0.054(2) -0.0012(16) 0.0071(16) -0.0240(17)
C59 0.0333(15) 0.0364(15) 0.0329(16) 0.0073(12) -0.0005(12) -0.0142(12)
C60 0.055(2) 0.0424(17) 0.0392(18) 0.0008(14) -0.0017(15) -0.0181(15)
C61 0.0502(19) 0.0410(17) 0.049(2) 0.0126(15) -0.0085(15) -0.0208(15)
C62 0.0352(17) 0.060(2) 0.050(2) 0.0090(16) -0.0020(15) -0.0216(15)
O1L 0.0568(15) 0.0414(12) 0.0560(15) 0.0010(11) -0.0091(12) -0.0131(11)
C1L 0.072(3) 0.063(2) 0.059(3) 0.0067(19) -0.013(2) -0.021(2)
C2L 0.067(2) 0.049(2) 0.068(3) 0.0073(18) -0.020(2) -0.0233(18)
C3L 0.059(2) 0.048(2) 0.060(2) -0.0095(17) -0.0068(18) -0.0136(17)
C4L 0.067(3) 0.054(2) 0.061(3) 0.0007(19) 0.001(2) -0.0099(19)

loop_
_atom_type_symbol
_atom_type_description
_atom_type_scat_dispersion_real
_atom_type_scat_dispersion_imag
_atom_type_scat_source
C C 0.0033 0.0016 'International Tables Vol C Tables 4.2.6.8 and 6.1.1.4'
H H 0.0000 0.0000 'International Tables Vol C Tables 4.2.6.8 and 6.1.1.4'
N N 0.0061 0.0033 'International Tables Vol C Tables 4.2.6.8 and 6.1.1.4'
Al Al 0.0645 0.0514 'International Tables Vol C Tables 4.2.6.8 and 6.1.1.4'
O O 0.0106 0.0060 'International Tables Vol C Tables 4.2.6.8 and 6.1.1.4'

loop_
_geom_angle_atom_site_label_1
_geom_angle_atom_site_label_2
_geom_angle_atom_site_label_3
_geom_angle
_geom_angle_site_symmetry_1
_geom_angle_site_symmetry_3
_geom_angle_publ_flag
O6 Al1 O4 110.22(10) . . ?
O6 Al1 O5 92.84(9) . . ?
O4 Al1 O5 75.69(9) . . ?
O6 Al1 N3 123.18(10) . . ?
O4 Al1 N3 125.94(10) . . ?
O5 Al1 N3 92.99(9) . . ?
O6 Al1 N4 92.59(10) . . ?
O4 Al1 N4 93.39(10) . . ?
O5 Al1 N4 168.94(9) . . ?
N3 Al1 N4 92.09(9) . . ?
O6 Al1 Al3 93.50(7) . . ?
O4 Al1 Al3 39.57(7) . . ?
O5 Al1 Al3 38.91(6) . . ?
N3 Al1 Al3 123.45(8) . . ?
N4 Al1 Al3 131.04(7) . . ?
O1 Al2 O3 97.83(11) . . ?
O1 Al2 O2 112.60(10) . . ?
O3 Al2 O2 76.28(9) . . ?
O1 Al2 N2 98.21(11) . . ?
O3 Al2 N2 160.27(11) . . ?
O2 Al2 N2 86.98(9) . . ?
O1 Al2 N1 115.13(11) . . ?
O3 Al2 N1 92.61(9) . . ?
O2 Al2 N1 132.02(10) . . ?
N2 Al2 N1 90.92(10) . . ?
O1 Al2 Al3 100.58(8) . . ?
O3 Al2 Al3 37.87(7) . . ?
O2 Al2 Al3 40.07(6) . . ?
N2 Al2 Al3 126.98(8) . . ?
N1 Al2 Al3 123.39(8) . . ?
O7 Al3 O3 120.29(11) . . ?
O7 Al3 O5 132.85(10) . . ?
O3 Al3 O5 106.82(10) . . ?
O7 Al3 O4 98.33(10) . . ?
O3 Al3 O4 97.61(10) . . ?
O5 Al3 O4 76.03(9) . . ?
O7 Al3 O2 93.36(9) . . ?
O3 Al3 O2 78.79(10) . . ?
O5 Al3 O2 93.90(9) . . ?
O4 Al3 O2 167.96(10) . . ?
O7 Al3 Al2 119.86(7) . . ?
O3 Al3 Al2 40.01(7) . . ?
O5 Al3 Al2 94.44(7) . . ?
O4 Al3 Al2 132.42(8) . . ?
O2 Al3 Al2 40.53(6) . . ?
O7 Al3 Al1 130.51(7) . . ?
O3 Al3 Al1 94.18(8) . . ?
O5 Al3 Al1 40.38(6) . . ?
O4 Al3 Al1 38.46(7) . . ?
O2 Al3 Al1 129.85(7) . . ?
Al2 Al3 Al1 109.42(4) . . ?
C4 N1 C6 116.3(2) . . ?
C4 N1 Al2 125.62(19) . . ?
C6 N1 Al2 117.75(17) . . ?
C2 N2 C18 119.7(2) . . ?
C2 N2 Al2 128.01(19) . . ?
C18 N2 Al2 111.55(18) . . ?
C31 N3 C35 116.6(2) . . ?
C31 N3 Al1 126.45(19) . . ?
C35 N3 Al1 116.84(17) . . ?
C33 N4 C47 121.3(2) . . ?
C33 N4 Al1 127.20(18) . . ?
C47 N4 Al1 110.06(16) . . ?
C24 O2 Al3 130.64(16) . . ?
C24 O2 Al2 128.33(16) . . ?
Al3 O2 Al2 99.40(9) . . ?
Al3 O3 Al2 102.12(11) . . ?
Al1 O4 Al3 101.97(11) . . ?
Al3 O5 Al1 100.71(9) . . ?
C53 O6 Al1 126.40(17) . . ?
O8 O7 Al3 112.07(14) . . ?
C59 O8 O7 106.97(18) . . ?
N2 C2 C3 121.6(3) . . ?
N2 C2 C1 121.2(3) . . ?
C3 C2 C1 117.3(3) . . ?
C4 C3 C2 126.3(3) . . ?
N1 C4 C3 123.6(2) . . ?
N1 C4 C5 119.6(3) . . ?
C3 C4 C5 116.8(2) . . ?
C11 C6 C7 121.0(3) . . ?
C11 C6 N1 118.5(3) . . ?
C7 C6 N1 120.5(3) . . ?
C8 C7 C6 117.6(3) . . ?
C8 C7 C12 118.9(3) . . ?
C6 C7 C12 123.5(3) . . ?
C9 C8 C7 122.3(3) . . ?
C8 C9 C10 119.3(3) . . ?
C9 C10 C11 121.4(3) . . ?
C10 C11 C6 118.4(3) . . ?
C10 C11 C15 118.5(3) . . ?
C6 C11 C15 123.1(3) . . ?
C7 C12 C13 112.1(3) . . ?
C7 C12 C14 111.0(3) . . ?
C13 C12 C14 108.5(3) . . ?
C11 C15 C16 112.3(3) . . ?
C11 C15 C17 111.1(3) . . ?
C16 C15 C17 109.4(3) . . ?
C19 C18 C23 121.4(3) . . ?
C19 C18 N2 117.2(3) . . ?
C23 C18 N2 121.1(3) . . ?
C18 C19 C20 118.7(3) . . ?
C18 C19 C24 120.0(2) . . ?
C20 C19 C24 121.2(3) . . ?
C21 C20 C19 120.4(3) . . ?
C22 C21 C20 120.0(3) . . ?
C21 C22 C23 121.6(3) . . ?
C22 C23 C18 117.5(3) . . ?
C22 C23 C27 120.2(3) . . ?
C18 C23 C27 122.2(3) . . ?
O2 C24 C26 108.7(2) . . ?
O2 C24 C25 107.5(2) . . ?
C26 C24 C25 107.8(3) . . ?
O2 C24 C19 107.8(2) . . ?
C26 C24 C19 113.3(2) . . ?
C25 C24 C19 111.6(2) . . ?
C23 C27 C29 110.2(3) . . ?
C23 C27 C28 112.1(4) . . ?
C29 C27 C28 111.5(4) . . ?
N3 C31 C32 123.8(2) . . ?
N3 C31 C30 119.2(3) . . ?
C32 C31 C30 117.0(2) . . ?
C31 C32 C33 127.4(3) . . ?
N4 C33 C32 121.7(3) . . ?
N4 C33 C34 122.1(2) . . ?
C32 C33 C34 116.2(2) . . ?
C36 C35 C40 121.6(3) . . ?
C36 C35 N3 119.3(2) . . ?
C40 C35 N3 119.0(2) . . ?
C37 C36 C35 118.2(3) . . ?
C37 C36 C41 119.4(3) . . ?
C35 C36 C41 122.4(3) . . ?
C38 C37 C36 121.2(3) . . ?
C39 C38 C37 119.8(3) . . ?
C38 C39 C40 121.2(3) . . ?
C39 C40 C35 117.9(3) . . ?
C39 C40 C44 119.0(3) . . ?
C35 C40 C44 123.1(3) . . ?
C43 C41 C36 111.8(2) . . ?
C43 C41 C42 109.5(3) . . ?
C36 C41 C42 111.6(3) . . ?
C40 C44 C45 110.9(3) . . ?
C40 C44 C46 111.7(3) . . ?
C45 C44 C46 110.5(3) . . ?
C52 C47 C48 121.1(2) . . ?
C52 C47 N4 121.9(2) . . ?
C48 C47 N4 116.5(2) . . ?
C49 C48 C47 118.0(3) . . ?
C49 C48 C53 122.1(3) . . ?
C47 C48 C53 119.8(2) . . ?
C48 C49 C50 121.5(3) . . ?
C51 C50 C49 119.9(3) . . ?
C50 C51 C52 120.9(3) . . ?
C51 C52 C47 118.6(3) . . ?
C51 C52 C56 118.3(3) . . ?
C47 C52 C56 123.0(2) . . ?
O6 C53 C55 106.3(2) . . ?
O6 C53 C54 110.6(2) . . ?
C55 C53 C54 107.8(2) . . ?
O6 C53 C48 108.9(2) . . ?
C55 C53 C48 112.0(2) . . ?
C54 C53 C48 111.2(2) . . ?
C52 C56 C58 110.5(3) . . ?
C52 C56 C57 111.6(3) . . ?
C58 C56 C57 110.1(3) . . ?
O8 C59 C60 110.0(2) . . ?
O8 C59 C61 111.3(2) . . ?
C60 C59 C61 110.9(3) . . ?
O8 C59 C62 101.7(2) . . ?
C60 C59 C62 111.8(3) . . ?
C61 C59 C62 110.8(2) . . ?
C2L O1L C3L 113.0(3) . . ?
O1L C2L C1L 108.8(3) . . ?
O1L C3L C4L 109.8(3) . . ?

loop_
_geom_bond_atom_site_label_1
_geom_bond_atom_site_label_2
_geom_bond_distance
_geom_bond_site_symmetry_2
_geom_bond_publ_flag
Al1 O6 1.757(2) . ?
Al1 O4 1.826(2) . ?
Al1 O5 1.894(2) . ?
Al1 N3 1.934(2) . ?
Al1 N4 1.968(2) . ?
Al1 Al3 2.8728(11) . ?
Al2 O1 1.732(2) . ?
Al2 O3 1.888(2) . ?
Al2 O2 1.891(2) . ?
Al2 N2 1.936(2) . ?
Al2 N1 1.952(2) . ?
Al2 Al3 2.8714(12) . ?
Al3 O7 1.764(2) . ?
Al3 O3 1.803(2) . ?
Al3 O5 1.8362(19) . ?
Al3 O4 1.871(2) . ?
Al3 O2 1.874(2) . ?
N1 C4 1.350(4) . ?
N1 C6 1.451(4) . ?
N2 C2 1.323(4) . ?
N2 C18 1.441(3) . ?
N3 C31 1.344(4) . ?
N3 C35 1.457(3) . ?
N4 C33 1.326(3) . ?
N4 C47 1.438(3) . ?
O2 C24 1.463(3) . ?
O6 C53 1.434(3) . ?
O7 O8 1.487(3) . ?
O8 C59 1.449(3) . ?
C1 C2 1.514(4) . ?
C2 C3 1.406(4) . ?
C3 C4 1.385(4) . ?
C4 C5 1.516(4) . ?
C6 C11 1.408(4) . ?
C6 C7 1.426(4) . ?
C7 C8 1.395(4) . ?
C7 C12 1.516(5) . ?
C8 C9 1.377(5) . ?
C9 C10 1.392(5) . ?
C10 C11 1.398(4) . ?
C11 C15 1.524(5) . ?
C12 C13 1.540(5) . ?
C12 C14 1.540(5) . ?
C15 C16 1.531(5) . ?
C15 C17 1.533(5) . ?
C18 C19 1.393(4) . ?
C18 C23 1.407(4) . ?
C19 C20 1.396(4) . ?
C19 C24 1.538(4) . ?
C20 C21 1.388(5) . ?
C21 C22 1.372(5) . ?
C22 C23 1.398(4) . ?
C23 C27 1.510(5) . ?
C24 C26 1.520(4) . ?
C24 C25 1.534(4) . ?
C27 C29 1.528(7) . ?
C27 C28 1.541(6) . ?
C30 C31 1.508(4) . ?
C31 C32 1.387(4) . ?
C32 C33 1.407(4) . ?
C33 C34 1.509(4) . ?
C35 C36 1.399(4) . ?
C35 C40 1.406(4) . ?
C36 C37 1.395(4) . ?
C36 C41 1.526(4) . ?
C37 C38 1.386(5) . ?
C38 C39 1.380(5) . ?
C39 C40 1.400(4) . ?
C40 C44 1.525(5) . ?
C41 C43 1.524(4) . ?
C41 C42 1.530(4) . ?
C44 C45 1.531(5) . ?
C44 C46 1.536(6) . ?
C47 C52 1.408(4) . ?
C47 C48 1.416(4) . ?
C48 C49 1.387(4) . ?
C48 C53 1.545(4) . ?
C49 C50 1.391(4) . ?
C50 C51 1.385(5) . ?
C51 C52 1.393(4) . ?
C52 C56 1.527(4) . ?
C53 C55 1.532(4) . ?
C53 C54 1.532(4) . ?
C56 C58 1.528(4) . ?
C56 C57 1.532(4) . ?
C59 C60 1.509(4) . ?
C59 C61 1.512(4) . ?
C59 C62 1.523(4) . ?
O1L C2L 1.415(4) . ?
O1L C3L 1.418(4) . ?
C1L C2L 1.503(6) . ?
C3L C4L 1.486(5) . ?
